data_2229072
loop_
_publ_author_name
'Gupta, Satish Chandra'
'Mandal, Deo Kumar'
'Rani, Asha'
'Sahay, Anup'
'Prasad, Satya Murti'

_publ_section_title
;
 Ethyl 3-oxo-2-(2-phenylhydrazinylidene)butanoate: a re-determination
;
_journal_coeditor_code HB5790
_journal_issue 2
_journal_name_full 'Acta Crystallographica Section E'
_journal_page_first o460
_journal_paper_doi 10.1107/S1600536811002200
_journal_volume 67
_journal_year 2011
_chemical_formula_iupac 'C12 H14 N2 O3'
_chemical_formula_moiety 'C12 H14 N2 O3'
_chemical_formula_structural C6H5NHNC[C(C=O)CH3][C(=O)OC2H5]
_chemical_formula_sum 'C12 H14 N2 O3'
_chemical_formula_weight 234.25
_chemical_name_common 'Ethyl-2-oxo-3-phenylhydrazono butyrate '
_chemical_name_systematic
;
Ethyl 3-oxo-2-(2-phenylhydrazinylidene)butanoate
;
_space_group_IT_number 14
_symmetry_cell_setting monoclinic
_symmetry_space_group_name_Hall '-P 2ybc'
_symmetry_space_group_name_H-M 'P 1 21/c 1'
_atom_sites_solution_hydrogens geom
_atom_sites_solution_primary direct
_atom_sites_solution_secondary difmap
_audit_creation_method SHELXL-97
_cell_angle_alpha 90.00
_cell_angle_beta 91.240(10)
_cell_angle_gamma 90.00
_cell_formula_units_Z 4
_cell_length_a 8.4375(9)
_cell_length_b 17.551(2)
_cell_length_c 8.2420(10)
_cell_measurement_reflns_used 25
_cell_measurement_temperature 293(2)
_cell_measurement_theta_max 35.49
_cell_measurement_theta_min 25.75
_cell_volume 1220.2(2)
_computing_cell_refinement 'CAD-4 EXPRESS (Enraf--Nonius, 1994)'
_computing_data_collection 'CAD-4 EXPRESS (Enraf--Nonius, 1994)'
_computing_data_reduction 'MolEN (Fair, 1990)'
_computing_molecular_graphics 'ORTEP-3 (Farrugia, 1997)'
_computing_publication_material 'SHELXL97 (Sheldrick, 2008)'
_computing_structure_refinement 'SHELXL97 (Sheldrick, 2008)'
_computing_structure_solution 'SHELXS97 (Sheldrick, 2008)'
_diffrn_ambient_temperature 293(2)
_diffrn_measured_fraction_theta_full 0.970
_diffrn_measured_fraction_theta_max 0.970
_diffrn_measurement_device 'Enraf--Nonius CAD-4'
_diffrn_measurement_method \w-2\q
_diffrn_radiation_monochromator graphite
_diffrn_radiation_source 'fine-focus sealed tube'
_diffrn_radiation_type CuK\a
_diffrn_radiation_wavelength 1.5418
_diffrn_reflns_av_R_equivalents 0.0222
_diffrn_reflns_av_sigmaI/netI 0.0342
_diffrn_reflns_limit_h_max 10
_diffrn_reflns_limit_h_min -10
_diffrn_reflns_limit_k_max 21
_diffrn_reflns_limit_k_min 0
_diffrn_reflns_limit_l_max 9
_diffrn_reflns_limit_l_min 0
_diffrn_reflns_number 2393
_diffrn_reflns_theta_full 69.78
_diffrn_reflns_theta_max 69.78
_diffrn_reflns_theta_min 5.04
_diffrn_standards_decay_% 0.0
_diffrn_standards_interval_time 60
_diffrn_standards_number 3
_exptl_absorpt_coefficient_mu 0.769
_exptl_absorpt_correction_type none
_exptl_crystal_colour colourless
_exptl_crystal_density_diffrn 1.275
_exptl_crystal_description block
_exptl_crystal_F_000 496
_exptl_crystal_size_max 0.2
_exptl_crystal_size_mid 0.16
_exptl_crystal_size_min 0.12
_refine_diff_density_max 0.188
_refine_diff_density_min -0.172
_refine_ls_extinction_coef 0.072(5)
_refine_ls_extinction_expression Fc^*^=kFc[1+0.001xFc^2^\l^3^/sin(2\q)]^-1/4^
_refine_ls_extinction_method 'SHELXL97 (Sheldrick, 2008)'
_refine_ls_goodness_of_fit_ref 1.065
_refine_ls_hydrogen_treatment constr
_refine_ls_matrix_type full
_refine_ls_number_parameters 186
_refine_ls_number_reflns 2243
_refine_ls_number_restraints 0
_refine_ls_restrained_S_all 1.065
_refine_ls_R_factor_all 0.0598
_refine_ls_R_factor_gt 0.0520
_refine_ls_shift/su_max 0.000
_refine_ls_shift/su_mean 0.000
_refine_ls_structure_factor_coef Fsqd
_refine_ls_weighting_details 'calc w=1/[\s^2^(Fo^2^)+(0.1173P)^2^+0.0072P] where P=(Fo^2^+2Fc^2^)/3'
_refine_ls_weighting_scheme calc
_refine_ls_wR_factor_gt 0.1791
_refine_ls_wR_factor_ref 0.1847
_reflns_number_gt 1715
_reflns_number_total 2243
_reflns_threshold_expression I>2\s(I)
_cod_data_source_file hb5790.cif
_cod_data_source_block I
_cod_original_sg_symbol_H-M 'P 21/c'
_cod_database_code 2229072
_cod_database_fobs_code 2229072

loop_
_symmetry_equiv_pos_as_xyz
'x, y, z'
'-x, y+1/2, -z+1/2'
'-x, -y, -z'
'x, -y-1/2, z-1/2'

loop_
_atom_site_type_symbol
_atom_site_label
_atom_site_fract_x
_atom_site_fract_y
_atom_site_fract_z
_atom_site_U_iso_or_equiv
_atom_site_adp_type
_atom_site_calc_flag
_atom_site_refinement_flags
_atom_site_occupancy
_atom_site_disorder_assembly
_atom_site_disorder_group
O O3A 0.5943(5) 0.3242(3) 0.4120(7) 0.0880(14) Uani d P 0.642(15) A 1
C C10A 0.7449(8) 0.2909(5) 0.3648(8) 0.104(2) Uani d P 0.642(15) A 1
H H10A 0.7582 0.2984 0.2493 0.125 Uiso calc PR 0.642(15) A 1
H H10B 0.7425 0.2365 0.3851 0.125 Uiso calc PR 0.642(15) A 1
C C11A 0.8803(11) 0.3242(4) 0.4529(7) 0.117(2) Uani d P 0.642(15) A 1
H H11A 0.8555 0.3295 0.5655 0.176 Uiso calc PR 0.642(15) A 1
H H11B 0.9035 0.3734 0.4084 0.176 Uiso calc PR 0.642(15) A 1
H H11C 0.9709 0.2916 0.4426 0.176 Uiso calc PR 0.642(15) A 1
O O3B 0.6366(10) 0.3601(9) 0.4633(10) 0.095(3) Uani d P 0.358(15) A 2
C C10B 0.792(2) 0.3348(9) 0.416(2) 0.126(4) Uani d P 0.358(15) A 2
H H10C 0.8323 0.3678 0.3320 0.151 Uiso calc PR 0.358(15) A 2
H H10D 0.8649 0.3363 0.5084 0.151 Uiso calc PR 0.358(15) A 2
C C11B 0.7762(19) 0.2558(11) 0.354(2) 0.168(7) Uani d P 0.358(15) A 2
H H11D 0.7167 0.2560 0.2538 0.252 Uiso calc PR 0.358(15) A 2
H H11E 0.7222 0.2252 0.4324 0.252 Uiso calc PR 0.358(15) A 2
H H11F 0.8796 0.2349 0.3371 0.252 Uiso calc PR 0.358(15) A 2
O O1 0.1739(2) 0.49615(9) 0.38454(16) 0.0898(5) Uani d . 1 . .
O O2 0.6193(2) 0.41989(13) 0.2324(2) 0.1178(7) Uani d . 1 A .
N N1 0.23998(17) 0.41137(8) 0.63121(16) 0.0619(4) Uani d . 1 . .
H H1 0.1711 0.4412 0.5862 0.074 Uiso calc R 1 . .
N N2 0.36686(18) 0.39265(8) 0.55505(17) 0.0621(4) Uani d . 1 . .
C C1 0.2155(2) 0.38255(9) 0.78858(19) 0.0585(5) Uani d . 1 . .
C C2 0.0821(2) 0.40648(12) 0.8691(2) 0.0727(5) Uani d . 1 . .
H H2 0.0112 0.4404 0.8199 0.087 Uiso calc R 1 . .
C C3 0.0557(3) 0.37944(14) 1.0233(3) 0.0833(6) Uani d . 1 . .
H H3 -0.0327 0.3958 1.0790 0.100 Uiso calc R 1 . .
C C4 0.1590(3) 0.32856(12) 1.0954(2) 0.0803(6) Uani d . 1 . .
H H4 0.1396 0.3101 1.1989 0.096 Uiso calc R 1 . .
C C5 0.2912(3) 0.30493(11) 1.0145(2) 0.0742(6) Uani d . 1 . .
H H5 0.3613 0.2707 1.0638 0.089 Uiso calc R 1 . .
C C6 0.3204(2) 0.33190(10) 0.8599(2) 0.0647(5) Uani d . 1 . .
H H6 0.4097 0.3160 0.8051 0.078 Uiso calc R 1 . .
C C7 0.4007(2) 0.42190(11) 0.4118(2) 0.0647(5) Uani d . 1 A .
C C8 0.3017(2) 0.47900(11) 0.3269(2) 0.0700(5) Uani d . 1 . .
C C9 0.5507(3) 0.39304(14) 0.3460(3) 0.0820(6) Uani d . 1 . .
C C12 0.3544(3) 0.51477(14) 0.1731(3) 0.0881(7) Uani d . 1 . .
H H12A 0.2856 0.5565 0.1454 0.132 Uiso calc R 1 . .
H H12B 0.3507 0.4777 0.0875 0.132 Uiso calc R 1 . .
H H12C 0.4610 0.5331 0.1873 0.132 Uiso calc R 1 . .

loop_
_atom_site_aniso_label
_atom_site_aniso_U_11
_atom_site_aniso_U_22
_atom_site_aniso_U_33
_atom_site_aniso_U_12
_atom_site_aniso_U_13
_atom_site_aniso_U_23
O3A 0.0801(18) 0.079(2) 0.106(3) 0.0054(16) 0.0292(17) 0.0026(18)
C10A 0.107(4) 0.093(4) 0.115(4) 0.023(3) 0.040(3) -0.008(3)
C11A 0.087(4) 0.142(5) 0.122(4) 0.029(3) 0.018(3) 0.003(3)
O3B 0.081(3) 0.111(7) 0.095(4) 0.020(4) 0.020(3) 0.005(4)
C10B 0.085(9) 0.139(10) 0.154(10) 0.025(7) 0.033(7) -0.010(8)
C11B 0.137(10) 0.129(12) 0.241(16) 0.046(9) 0.066(9) -0.030(10)
O1 0.1019(11) 0.1033(11) 0.0645(8) 0.0229(8) 0.0097(7) 0.0206(7)
O2 0.1127(14) 0.1545(18) 0.0879(12) 0.0112(11) 0.0391(10) 0.0288(11)
N1 0.0694(9) 0.0669(9) 0.0495(8) 0.0048(6) 0.0022(6) 0.0060(6)
N2 0.0684(9) 0.0645(8) 0.0535(8) -0.0050(6) 0.0021(6) -0.0015(6)
C1 0.0697(10) 0.0578(9) 0.0479(9) -0.0059(7) -0.0021(7) 0.0010(7)
C2 0.0725(11) 0.0827(12) 0.0631(10) 0.0069(9) 0.0064(8) 0.0105(9)
C3 0.0880(13) 0.0957(14) 0.0669(12) 0.0012(11) 0.0180(10) 0.0088(10)
C4 0.1020(15) 0.0811(13) 0.0579(10) -0.0139(10) 0.0066(10) 0.0127(9)
C5 0.0991(14) 0.0629(11) 0.0601(10) -0.0009(9) -0.0064(9) 0.0089(8)
C6 0.0786(11) 0.0583(9) 0.0572(10) 0.0041(7) -0.0002(8) -0.0005(7)
C7 0.0736(11) 0.0695(10) 0.0511(9) -0.0098(8) 0.0023(7) -0.0005(7)
C8 0.0816(12) 0.0753(11) 0.0529(9) -0.0100(9) -0.0013(8) 0.0033(8)
C9 0.0801(13) 0.1015(16) 0.0648(11) -0.0064(11) 0.0107(10) -0.0009(10)
C12 0.0926(15) 0.1040(16) 0.0677(12) -0.0173(12) -0.0002(10) 0.0252(11)

loop_
_atom_type_symbol
_atom_type_description
_atom_type_scat_dispersion_real
_atom_type_scat_dispersion_imag
_atom_type_scat_source
C C 0.0181 0.0091 'International Tables Vol C Tables 4.2.6.8 and 6.1.1.4'
H H 0.0000 0.0000 'International Tables Vol C Tables 4.2.6.8 and 6.1.1.4'
N N 0.0311 0.0180 'International Tables Vol C Tables 4.2.6.8 and 6.1.1.4'
O O 0.0492 0.0322 'International Tables Vol C Tables 4.2.6.8 and 6.1.1.4'

loop_
_geom_angle_atom_site_label_1
_geom_angle_atom_site_label_2
_geom_angle_atom_site_label_3
_geom_angle_site_symmetry_1
_geom_angle_site_symmetry_3
_geom_angle
_geom_angle_publ_flag
C9 O3A C10A . . 118.3(4) ?
O3A C10A C11A . . 112.6(9) ?
O3A C10A H10A . . 109.1 ?
C11A C10A H10A . . 109.1 ?
O3A C10A H10B . . 109.1 ?
C11A C10A H10B . . 109.1 ?
H10A C10A H10B . . 107.8 ?
C9 O3B C10B . . 114.9(9) ?
C11B C10B O3B . . 107.8(17) ?
C11B C10B H10C . . 110.1 ?
O3B C10B H10C . . 110.1 ?
C11B C10B H10D . . 110.1 ?
O3B C10B H10D . . 110.1 ?
H10C C10B H10D . . 108.5 ?
C10B C11B H11D . . 109.5 ?
C10B C11B H11E . . 109.5 ?
H11D C11B H11E . . 109.5 ?
C10B C11B H11F . . 109.5 ?
H11D C11B H11F . . 109.5 ?
H11E C11B H11F . . 109.5 ?
N2 N1 C1 . . 119.56(14) ?
N2 N1 H1 . . 120.2 ?
C1 N1 H1 . . 120.2 ?
N1 N2 C7 . . 122.04(15) ?
C2 C1 C6 . . 120.85(16) ?
C2 C1 N1 . . 117.94(15) ?
C6 C1 N1 . . 121.21(16) ?
C1 C2 C3 . . 119.12(18) ?
C1 C2 H2 . . 120.4 ?
C3 C2 H2 . . 120.4 ?
C4 C3 C2 . . 120.6(2) ?
C4 C3 H3 . . 119.7 ?
C2 C3 H3 . . 119.7 ?
C5 C4 C3 . . 119.96(18) ?
C5 C4 H4 . . 120.0 ?
C3 C4 H4 . . 120.0 ?
C4 C5 C6 . . 120.32(18) ?
C4 C5 H5 . . 119.8 ?
C6 C5 H5 . . 119.8 ?
C1 C6 C5 . . 119.16(18) ?
C1 C6 H6 . . 120.4 ?
C5 C6 H6 . . 120.4 ?
N2 C7 C8 . . 123.80(17) ?
N2 C7 C9 . . 113.43(17) ?
C8 C7 C9 . . 122.76(17) ?
O1 C8 C7 . . 118.59(16) ?
O1 C8 C12 . . 120.48(19) ?
C7 C8 C12 . . 120.92(19) ?
O2 C9 O3B . . 118.1(4) ?
O2 C9 O3A . . 121.5(3) ?
O3B C9 O3A . . 36.0(5) ?
O2 C9 C7 . . 125.4(2) ?
O3B C9 C7 . . 109.9(3) ?
O3A C9 C7 . . 112.4(2) ?
C8 C12 H12A . . 109.5 ?
C8 C12 H12B . . 109.5 ?
H12A C12 H12B . . 109.5 ?
C8 C12 H12C . . 109.5 ?
H12A C12 H12C . . 109.5 ?
H12B C12 H12C . . 109.5 ?

loop_
_geom_bond_atom_site_label_1
_geom_bond_atom_site_label_2
_geom_bond_site_symmetry_2
_geom_bond_distance
_geom_bond_publ_flag
O3A C9 . 1.373(4) ?
O3A C10A . 1.459(8) ?
C10A C11A . 1.462(12) ?
C10A H10A . 0.9700 ?
C10A H10B . 0.9700 ?
C11A H11A . 0.9600 ?
C11A H11B . 0.9600 ?
C11A H11C . 0.9600 ?
O3B C9 . 1.328(7) ?
O3B C10B . 1.445(15) ?
C10B C11B . 1.48(2) ?
C10B H10C . 0.9700 ?
C10B H10D . 0.9700 ?
C11B H11D . 0.9600 ?
C11B H11E . 0.9600 ?
C11B H11F . 0.9600 ?
O1 C8 . 1.225(2) ?
O2 C9 . 1.207(3) ?
N1 N2 . 1.295(2) ?
N1 C1 . 1.412(2) ?
N1 H1 . 0.8600 ?
N2 C7 . 1.324(2) ?
C1 C2 . 1.384(3) ?
C1 C6 . 1.377(2) ?
C2 C3 . 1.379(3) ?
C2 H2 . 0.9300 ?
C3 C4 . 1.374(3) ?
C3 H3 . 0.9300 ?
C4 C5 . 1.376(3) ?
C4 H4 . 0.9300 ?
C5 C6 . 1.387(3) ?
C5 H5 . 0.9300 ?
C6 H6 . 0.9300 ?
C7 C8 . 1.472(3) ?
C7 C9 . 1.477(3) ?
C8 C12 . 1.491(3) ?
C12 H12A . 0.9600 ?
C12 H12B . 0.9600 ?
C12 H12C . 0.9600 ?

loop_
_geom_hbond_atom_site_label_D
_geom_hbond_atom_site_label_H
_geom_hbond_atom_site_label_A
_geom_hbond_site_symmetry_A
_geom_hbond_distance_DH
_geom_hbond_distance_HA
_geom_hbond_distance_DA
_geom_hbond_angle_DHA
N1 H1 O1 . 0.86 1.92 2.571(2) 131
C2 H2 O1 3_566 0.93 2.53 3.430(3) 163

loop_
_geom_torsion_atom_site_label_1
_geom_torsion_atom_site_label_2
_geom_torsion_atom_site_label_3
_geom_torsion_atom_site_label_4
_geom_torsion_site_symmetry_1
_geom_torsion_site_symmetry_2
_geom_torsion_site_symmetry_3
_geom_torsion_site_symmetry_4
_geom_torsion
_geom_torsion_publ_flag
C9 O3A C10A C11A . . . . 80.3(6) ?
C9 O3B C10B C11B . . . . -89.0(12) ?
C1 N1 N2 C7 . . . . -175.53(14) ?
N2 N1 C1 C2 . . . . 177.16(15) ?
N2 N1 C1 C6 . . . . -3.1(3) ?
C6 C1 C2 C3 . . . . 0.6(3) ?
N1 C1 C2 C3 . . . . -179.73(18) ?
C1 C2 C3 C4 . . . . -0.9(4) ?
C2 C3 C4 C5 . . . . 0.8(4) ?
C3 C4 C5 C6 . . . . -0.4(3) ?
C2 C1 C6 C5 . . . . -0.1(3) ?
N1 C1 C6 C5 . . . . -179.79(16) ?
C4 C5 C6 C1 . . . . 0.0(3) ?
N1 N2 C7 C8 . . . . 1.4(3) ?
N1 N2 C7 C9 . . . . 179.99(16) ?
N2 C7 C8 O1 . . . . -6.3(3) ?
C9 C7 C8 O1 . . . . 175.22(18) ?
N2 C7 C8 C12 . . . . 174.34(17) ?
C9 C7 C8 C12 . . . . -4.1(3) ?
C10B O3B C9 O2 . . . . -22.3(18) ?
C10B O3B C9 O3A . . . . 83.5(14) ?
C10B O3B C9 C7 . . . . -175.5(12) ?
C10A O3A C9 O2 . . . . 12.4(9) ?
C10A O3A C9 O3B . . . . -83.2(8) ?
C10A O3A C9 C7 . . . . -176.6(6) ?
N2 C7 C9 O2 . . . . -167.1(2) ?
C8 C7 C9 O2 . . . . 11.5(3) ?
N2 C7 C9 O3B . . . . -16.3(8) ?
C8 C7 C9 O3B . . . . 162.3(8) ?
N2 C7 C9 O3A . . . . 22.3(4) ?
C8 C7 C9 O3A . . . . -159.1(4) ?
